data_2232477
loop_
_publ_author_name
'Neves, Cl\'audia M. B.'
'Fernandes, Jos\'e A.'
'Sim\~oes, M\'ario M. Q.'
'Neves, M. Gra\,ca P. M. S.'
'Cavaleiro, Jos\'e A. S.'
'Almeida Paz, Filipe A.'

_publ_section_title
;
 2-Amino-6-[(2,6-dichlorophenyl)imino]-3-oxocyclohexa-1,4-dienecarbaldehyde
;
_journal_coeditor_code TK2799
_journal_issue 11
_journal_name_full 'Acta Crystallographica Section E'
_journal_page_first o3022
_journal_page_last o3023
_journal_paper_doi 10.1107/S1600536811042619
_journal_volume 67
_journal_year 2011
_chemical_formula_moiety 'C13 H8 Cl2 N2 O2'
_chemical_formula_sum 'C13 H8 Cl2 N2 O2'
_chemical_formula_weight 295.11
_chemical_name_systematic
;
2-Amino-6-[(2,6-dichlorophenyl)imino]-3-oxocyclohexa-1,4-dienecarbaldehyde
;
_space_group_IT_number 14
_symmetry_cell_setting monoclinic
_symmetry_space_group_name_Hall '-P 2ybc'
_symmetry_space_group_name_H-M 'P 1 21/c 1'
_atom_sites_solution_hydrogens geom
_atom_sites_solution_primary direct
_atom_sites_solution_secondary difmap
_cell_angle_alpha 90.00
_cell_angle_beta 101.192(5)
_cell_angle_gamma 90.00
_cell_formula_units_Z 8
_cell_length_a 17.1738(14)
_cell_length_b 10.5718(8)
_cell_length_c 14.1457(11)
_cell_measurement_reflns_used 5810
_cell_measurement_temperature 150(2)
_cell_measurement_theta_max 25.31
_cell_measurement_theta_min 2.42
_cell_volume 2519.4(3)
_computing_cell_refinement 'SAINT-Plus (Bruker, 2005)'
_computing_data_collection 'APEX2 (Bruker, 2006)'
_computing_data_reduction 'SAINT-Plus (Bruker, 2005)'
_computing_molecular_graphics 'DIAMOND (Brandenburg, 2009)'
_computing_publication_material 'SHELXTL (Sheldrick, 2008)'
_computing_structure_refinement 'SHELXTL (Sheldrick, 2008)'
_computing_structure_solution 'SHELXTL (Sheldrick, 2008)'
_diffrn_ambient_temperature 150(2)
_diffrn_measured_fraction_theta_full 0.997
_diffrn_measured_fraction_theta_max 0.997
_diffrn_measurement_device_type 'Bruker X8 KappaCCD APEXII'
_diffrn_measurement_method '\w and \f scans'
_diffrn_radiation_monochromator graphite
_diffrn_radiation_source 'fine-focus sealed tube'
_diffrn_radiation_type MoK\a
_diffrn_radiation_wavelength 0.71073
_diffrn_reflns_av_R_equivalents 0.0400
_diffrn_reflns_av_sigmaI/netI 0.0320
_diffrn_reflns_limit_h_max 20
_diffrn_reflns_limit_h_min -20
_diffrn_reflns_limit_k_max 11
_diffrn_reflns_limit_k_min -12
_diffrn_reflns_limit_l_max 17
_diffrn_reflns_limit_l_min -16
_diffrn_reflns_number 24324
_diffrn_reflns_theta_full 25.35
_diffrn_reflns_theta_max 25.35
_diffrn_reflns_theta_min 3.52
_diffrn_standards_number 0
_exptl_absorpt_coefficient_mu 0.513
_exptl_absorpt_correction_T_max 0.9949
_exptl_absorpt_correction_T_min 0.9650
_exptl_absorpt_correction_type multi-scan
_exptl_absorpt_process_details
;
(SADABS; Sheldrick, 1997)
;
_exptl_crystal_colour Red
_exptl_crystal_density_diffrn 1.556
_exptl_crystal_density_method 'not measured'
_exptl_crystal_description Plate
_exptl_crystal_F_000 1200
_exptl_crystal_size_max 0.07
_exptl_crystal_size_mid 0.04
_exptl_crystal_size_min 0.01
_refine_diff_density_max 0.242
_refine_diff_density_min -0.243
_refine_ls_extinction_method none
_refine_ls_goodness_of_fit_ref 1.021
_refine_ls_hydrogen_treatment mixed
_refine_ls_matrix_type full
_refine_ls_number_parameters 355
_refine_ls_number_reflns 4600
_refine_ls_number_restraints 6
_refine_ls_restrained_S_all 1.025
_refine_ls_R_factor_all 0.0538
_refine_ls_R_factor_gt 0.0323
_refine_ls_shift/su_max 0.001
_refine_ls_shift/su_mean 0.000
_refine_ls_structure_factor_coef Fsqd
_refine_ls_weighting_details 'calc w=1/[\s^2^(Fo^2^)+(0.0396P)^2^+1.1952P] where P=(Fo^2^+2Fc^2^)/3'
_refine_ls_weighting_scheme calc
_refine_ls_wR_factor_gt 0.0751
_refine_ls_wR_factor_ref 0.0851
_reflns_number_gt 3466
_reflns_number_total 4600
_reflns_threshold_expression I>2\s(I)
_cod_data_source_file tk2799.cif
_cod_data_source_block I
_cod_original_sg_symbol_H-M 'P 21/c'
_cod_database_code 2232477
_cod_database_fobs_code 2232477

loop_
_symmetry_equiv_pos_as_xyz
'x, y, z'
'-x, y+1/2, -z+1/2'
'-x, -y, -z'
'x, -y-1/2, z-1/2'

loop_
_atom_site_type_symbol
_atom_site_label
_atom_site_fract_x
_atom_site_fract_y
_atom_site_fract_z
_atom_site_U_iso_or_equiv
_atom_site_adp_type
_atom_site_calc_flag
_atom_site_refinement_flags
_atom_site_occupancy
_atom_site_symmetry_multiplicity
Cl Cl1 0.49916(4) 0.47039(5) 0.65986(4) 0.03327(15) Uani d . 1 1
Cl Cl2 0.26299(4) 0.18196(7) 0.74680(4) 0.04150(17) Uani d . 1 1
Cl Cl3 -0.05691(3) 0.62367(6) 0.53847(4) 0.03368(16) Uani d . 1 1
Cl Cl4 0.12169(4) 0.98217(6) 0.40871(5) 0.04362(18) Uani d . 1 1
O O1 0.58372(8) 0.22644(14) 1.02574(10) 0.0271(3) Uani d . 1 1
O O2 0.36779(9) 0.51109(15) 1.11813(10) 0.0308(4) Uani d . 1 1
O O3 0.13914(10) 0.96716(17) 0.83068(11) 0.0381(4) Uani d . 1 1
O O4 0.36096(9) 0.70522(15) 0.73428(10) 0.0317(4) Uani d . 1 1
N N1 0.42445(10) 0.31116(17) 0.78706(12) 0.0254(4) Uani d . 1 1
N N2 0.49446(10) 0.36348(17) 1.12812(12) 0.0234(4) Uani d D 1 1
H H2X 0.4811(12) 0.396(2) 1.1829(11) 0.035 Uiso d D 1 1
H H2Y 0.5399(9) 0.3149(19) 1.1359(14) 0.035 Uiso d D 1 1
N N3 0.06269(10) 0.83177(18) 0.56257(12) 0.0282(4) Uani d . 1 1
N N4 0.27682(11) 0.84936(19) 0.83330(12) 0.0294(4) Uani d D 1 1
H H4X 0.3282(7) 0.826(2) 0.8623(15) 0.044 Uiso d D 1 1
H H4Y 0.2502(11) 0.900(2) 0.8693(14) 0.044 Uiso d D 1 1
C C1 0.37540(13) 0.3337(2) 0.69673(14) 0.0246(5) Uani d . 1 1
C C2 0.40534(13) 0.4033(2) 0.62735(15) 0.0264(5) Uani d . 1 1
C C3 0.36328(15) 0.4175(2) 0.53380(15) 0.0324(6) Uani d . 1 1
H H3 0.3847 0.4657 0.4883 0.039 Uiso calc R 1 1
C C4 0.28988(15) 0.3606(2) 0.50764(15) 0.0351(6) Uani d . 1 1
H H4 0.2604 0.3707 0.4439 0.042 Uiso calc R 1 1
C C5 0.25886(14) 0.2893(2) 0.57318(16) 0.0340(6) Uani d . 1 1
H H5 0.2086 0.2496 0.5547 0.041 Uiso calc R 1 1
C C6 0.30200(13) 0.2760(2) 0.66665(15) 0.0293(5) Uani d . 1 1
C C7 0.41077(12) 0.36167(19) 0.86545(14) 0.0208(4) Uani d . 1 1
C C8 0.46514(12) 0.33341(19) 0.95584(14) 0.0189(4) Uani d . 1 1
C C9 0.45032(12) 0.38251(19) 1.04179(14) 0.0205(4) Uani d . 1 1
C C10 0.37993(12) 0.4683(2) 1.04199(15) 0.0234(5) Uani d . 1 1
C C11 0.33030(13) 0.4983(2) 0.94897(15) 0.0266(5) Uani d . 1 1
H H11 0.2869 0.5547 0.9464 0.032 Uiso calc R 1 1
C C12 0.34440(12) 0.4484(2) 0.86732(15) 0.0241(5) Uani d . 1 1
H H12 0.3103 0.4699 0.8083 0.029 Uiso calc R 1 1
C C13 0.53477(12) 0.25818(19) 0.95380(15) 0.0223(5) Uani d . 1 1
H H13 0.5436 0.2311 0.8927 0.027 Uiso calc R 1 1
C C14 0.03131(12) 0.7975(2) 0.46603(14) 0.0260(5) Uani d . 1 1
C C15 -0.02731(13) 0.7046(2) 0.44466(14) 0.0273(5) Uani d . 1 1
C C16 -0.06283(14) 0.6751(2) 0.35062(15) 0.0312(5) Uani d . 1 1
H H16 -0.1021 0.6107 0.3381 0.037 Uiso calc R 1 1
C C17 -0.04074(14) 0.7399(2) 0.27537(15) 0.0340(6) Uani d . 1 1
H H17 -0.0651 0.7203 0.2109 0.041 Uiso calc R 1 1
C C18 0.01639(14) 0.8329(2) 0.29324(15) 0.0322(6) Uani d . 1 1
H H18 0.0317 0.8772 0.2413 0.039 Uiso calc R 1 1
C C19 0.05143(13) 0.8613(2) 0.38746(16) 0.0295(5) Uani d . 1 1
C C20 0.13475(12) 0.8026(2) 0.60230(14) 0.0228(5) Uani d . 1 1
C C21 0.16673(12) 0.8469(2) 0.69960(14) 0.0224(5) Uani d . 1 1
C C22 0.24313(12) 0.8152(2) 0.74440(14) 0.0228(5) Uani d . 1 1
C C23 0.29463(13) 0.7359(2) 0.69351(15) 0.0253(5) Uani d . 1 1
C C24 0.26042(14) 0.6948(2) 0.59531(15) 0.0317(5) Uani d . 1 1
H H24 0.2919 0.6462 0.5605 0.038 Uiso calc R 1 1
C C25 0.18613(13) 0.7242(2) 0.55375(15) 0.0286(5) Uani d . 1 1
H H25 0.1656 0.6936 0.4907 0.034 Uiso calc R 1 1
C C26 0.11859(13) 0.9265(2) 0.74825(16) 0.0299(5) Uani d . 1 1
H H26 0.0673 0.9490 0.7140 0.036 Uiso calc R 1 1

loop_
_atom_site_aniso_label
_atom_site_aniso_U_11
_atom_site_aniso_U_22
_atom_site_aniso_U_33
_atom_site_aniso_U_12
_atom_site_aniso_U_13
_atom_site_aniso_U_23
Cl1 0.0426(3) 0.0302(3) 0.0295(3) 0.0019(3) 0.0133(3) -0.0011(2)
Cl2 0.0421(4) 0.0542(4) 0.0276(3) -0.0097(3) 0.0050(3) 0.0044(3)
Cl3 0.0358(3) 0.0457(4) 0.0196(3) -0.0011(3) 0.0053(2) 0.0034(2)
Cl4 0.0342(3) 0.0497(4) 0.0439(4) -0.0070(3) -0.0002(3) 0.0110(3)
O1 0.0270(8) 0.0292(8) 0.0224(8) 0.0023(7) -0.0018(7) 0.0026(7)
O2 0.0319(9) 0.0377(9) 0.0247(8) 0.0008(7) 0.0101(7) -0.0064(7)
O3 0.0365(9) 0.0512(11) 0.0256(8) 0.0079(8) 0.0039(7) -0.0143(8)
O4 0.0248(8) 0.0420(10) 0.0261(8) 0.0089(7) -0.0003(7) 0.0023(7)
N1 0.0298(10) 0.0297(10) 0.0165(9) 0.0040(8) 0.0036(8) 0.0028(8)
N2 0.0255(10) 0.0270(10) 0.0174(9) -0.0026(8) 0.0036(8) -0.0011(8)
N3 0.0258(10) 0.0383(11) 0.0189(9) 0.0050(9) 0.0008(8) -0.0034(8)
N4 0.0281(10) 0.0381(12) 0.0190(9) 0.0055(9) -0.0028(8) -0.0049(8)
C1 0.0306(12) 0.0250(12) 0.0173(10) 0.0116(10) 0.0023(9) 0.0003(9)
C2 0.0377(13) 0.0222(12) 0.0207(10) 0.0101(10) 0.0087(9) -0.0006(9)
C3 0.0524(16) 0.0274(13) 0.0182(11) 0.0140(12) 0.0093(10) 0.0022(10)
C4 0.0501(16) 0.0367(14) 0.0155(10) 0.0157(12) -0.0014(10) -0.0010(10)
C5 0.0338(13) 0.0406(14) 0.0250(12) 0.0088(11) -0.0007(10) -0.0064(11)
C6 0.0341(13) 0.0324(13) 0.0209(11) 0.0082(11) 0.0038(10) 0.0028(10)
C7 0.0212(11) 0.0206(11) 0.0205(10) -0.0022(9) 0.0040(9) 0.0032(9)
C8 0.0204(10) 0.0177(10) 0.0182(10) -0.0027(8) 0.0027(8) 0.0023(8)
C9 0.0209(10) 0.0197(11) 0.0206(10) -0.0065(9) 0.0032(9) 0.0026(9)
C10 0.0230(11) 0.0233(11) 0.0248(11) -0.0064(9) 0.0067(9) -0.0017(9)
C11 0.0230(11) 0.0273(12) 0.0288(11) 0.0018(10) 0.0033(9) 0.0004(10)
C12 0.0246(11) 0.0236(11) 0.0224(11) 0.0023(9) 0.0002(9) 0.0019(9)
C13 0.0261(11) 0.0194(11) 0.0212(10) -0.0030(9) 0.0041(9) 0.0000(9)
C14 0.0220(11) 0.0367(13) 0.0186(10) 0.0096(10) 0.0018(9) -0.0012(10)
C15 0.0266(12) 0.0361(13) 0.0188(10) 0.0048(10) 0.0036(9) 0.0015(10)
C16 0.0308(13) 0.0394(14) 0.0221(11) 0.0013(11) 0.0016(10) -0.0003(10)
C17 0.0362(13) 0.0468(15) 0.0164(10) 0.0046(12) -0.0011(10) -0.0023(10)
C18 0.0332(13) 0.0421(14) 0.0210(11) 0.0095(11) 0.0046(10) 0.0074(10)
C19 0.0220(11) 0.0357(13) 0.0298(12) 0.0043(10) 0.0029(9) 0.0028(10)
C20 0.0233(11) 0.0257(12) 0.0193(10) 0.0016(9) 0.0035(9) 0.0024(9)
C21 0.0239(11) 0.0247(12) 0.0189(10) 0.0009(9) 0.0046(9) -0.0011(9)
C22 0.0229(11) 0.0256(11) 0.0194(10) -0.0007(9) 0.0031(9) 0.0008(9)
C23 0.0245(12) 0.0289(12) 0.0219(10) 0.0032(10) 0.0029(9) 0.0029(9)
C24 0.0323(13) 0.0386(14) 0.0234(11) 0.0126(11) 0.0032(10) -0.0069(10)
C25 0.0321(12) 0.0335(13) 0.0188(10) 0.0060(10) 0.0015(9) -0.0054(10)
C26 0.0245(12) 0.0380(14) 0.0265(12) 0.0036(10) 0.0030(9) -0.0023(11)

loop_
_atom_type_symbol
_atom_type_description
_atom_type_scat_dispersion_real
_atom_type_scat_dispersion_imag
_atom_type_scat_source
C C 0.0033 0.0016 'International Tables Vol C Tables 4.2.6.8 and 6.1.1.4'
H H 0.0000 0.0000 'International Tables Vol C Tables 4.2.6.8 and 6.1.1.4'
N N 0.0061 0.0033 'International Tables Vol C Tables 4.2.6.8 and 6.1.1.4'
O O 0.0106 0.0060 'International Tables Vol C Tables 4.2.6.8 and 6.1.1.4'
Cl Cl 0.1484 0.1585 'International Tables Vol C Tables 4.2.6.8 and 6.1.1.4'

loop_
_geom_angle_atom_site_label_1
_geom_angle_atom_site_label_2
_geom_angle_atom_site_label_3
_geom_angle
C7 N1 C1 122.17(18)
C9 N2 H2X 122.1(13)
C9 N2 H2Y 121.0(13)
H2X N2 H2Y 116.9(14)
C20 N3 C14 120.77(18)
C22 N4 H4X 123.3(13)
C22 N4 H4Y 120.7(13)
H4X N4 H4Y 116.0(14)
C6 C1 C2 116.73(19)
C6 C1 N1 123.4(2)
C2 C1 N1 119.2(2)
C3 C2 C1 122.0(2)
C3 C2 Cl1 119.52(18)
C1 C2 Cl1 118.43(16)
C4 C3 C2 119.2(2)
C4 C3 H3 120.4
C2 C3 H3 120.4
C5 C4 C3 120.6(2)
C5 C4 H4 119.7
C3 C4 H4 119.7
C4 C5 C6 119.3(2)
C4 C5 H5 120.3
C6 C5 H5 120.3
C1 C6 C5 122.1(2)
C1 C6 Cl2 119.52(16)
C5 C6 Cl2 118.42(19)
N1 C7 C8 118.35(18)
N1 C7 C12 123.02(19)
C8 C7 C12 118.62(18)
C9 C8 C13 121.14(18)
C9 C8 C7 119.67(18)
C13 C8 C7 119.16(17)
N2 C9 C8 125.56(19)
N2 C9 C10 113.89(18)
C8 C9 C10 120.53(18)
O2 C10 C11 123.0(2)
O2 C10 C9 119.78(19)
C11 C10 C9 117.17(18)
C12 C11 C10 121.5(2)
C12 C11 H11 119.2
C10 C11 H11 119.2
C11 C12 C7 122.34(19)
C11 C12 H12 118.8
C7 C12 H12 118.8
O1 C13 C8 124.65(19)
O1 C13 H13 117.7
C8 C13 H13 117.7
C15 C14 C19 116.48(19)
C15 C14 N3 120.83(19)
C19 C14 N3 122.5(2)
C16 C15 C14 122.0(2)
C16 C15 Cl3 118.86(18)
C14 C15 Cl3 119.13(16)
C17 C16 C15 119.5(2)
C17 C16 H16 120.2
C15 C16 H16 120.2
C18 C17 C16 120.4(2)
C18 C17 H17 119.8
C16 C17 H17 119.8
C17 C18 C19 119.5(2)
C17 C18 H18 120.2
C19 C18 H18 120.2
C18 C19 C14 122.1(2)
C18 C19 Cl4 118.83(18)
C14 C19 Cl4 119.07(17)
N3 C20 C21 119.18(19)
N3 C20 C25 122.72(19)
C21 C20 C25 118.09(18)
C22 C21 C26 120.17(19)
C22 C21 C20 120.36(19)
C26 C21 C20 119.46(18)
N4 C22 C21 124.6(2)
N4 C22 C23 114.66(18)
C21 C22 C23 120.70(18)
O4 C23 C24 122.5(2)
O4 C23 C22 120.41(19)
C24 C23 C22 117.07(18)
C25 C24 C23 121.5(2)
C25 C24 H24 119.3
C23 C24 H24 119.3
C24 C25 C20 122.3(2)
C24 C25 H25 118.9
C20 C25 H25 118.9
O3 C26 C21 124.8(2)
O3 C26 H26 117.6
C21 C26 H26 117.6

loop_
_geom_bond_atom_site_label_1
_geom_bond_atom_site_label_2
_geom_bond_distance
Cl1 C2 1.738(2)
Cl2 C6 1.737(2)
Cl3 C15 1.736(2)
Cl4 C19 1.743(2)
O1 C13 1.234(2)
O2 C10 1.223(2)
O3 C26 1.229(3)
O4 C23 1.217(2)
N1 C7 1.293(3)
N1 C1 1.408(3)
N2 C9 1.322(2)
N2 H2X 0.917(9)
N2 H2Y 0.922(9)
N3 C20 1.293(3)
N3 C14 1.414(3)
N4 C22 1.328(3)
N4 H4X 0.931(9)
N4 H4Y 0.921(9)
C1 C6 1.390(3)
C1 C2 1.402(3)
C2 C3 1.387(3)
C3 C4 1.381(3)
C3 H3 0.9500
C4 C5 1.380(3)
C4 H4 0.9500
C5 C6 1.392(3)
C5 H5 0.9500
C7 C8 1.460(3)
C7 C12 1.467(3)
C8 C9 1.390(3)
C8 C13 1.441(3)
C9 C10 1.512(3)
C10 C11 1.457(3)
C11 C12 1.334(3)
C11 H11 0.9500
C12 H12 0.9500
C13 H13 0.9500
C14 C15 1.397(3)
C14 C19 1.400(3)
C15 C16 1.387(3)
C16 C17 1.380(3)
C16 H16 0.9500
C17 C18 1.377(3)
C17 H17 0.9500
C18 C19 1.385(3)
C18 H18 0.9500
C20 C21 1.456(3)
C20 C25 1.474(3)
C21 C22 1.383(3)
C21 C26 1.444(3)
C22 C23 1.501(3)
C23 C24 1.465(3)
C24 C25 1.334(3)
C24 H24 0.9500
C25 H25 0.9500
C26 H26 0.9500

loop_
_geom_hbond_atom_site_label_D
_geom_hbond_atom_site_label_H
_geom_hbond_atom_site_label_A
_geom_hbond_site_symmetry_A
_geom_hbond_distance_DH
_geom_hbond_distance_HA
_geom_hbond_distance_DA
_geom_hbond_angle_DHA
N2 H2X Cl1 3_667 0.917(9) 2.601(13) 3.4590(18) 156.0(19)
N2 H2Y O1 . 0.922(9) 2.080(16) 2.722(2) 125.5(16)
N2 H2Y O4 3_667 0.922(9) 2.259(18) 2.933(2) 129.5(16)
N4 H4X O1 3_667 0.931(9) 2.044(14) 2.916(2) 155(2)
N4 H4Y O3 . 0.921(9) 2.008(17) 2.666(3) 127.0(17)

loop_
_geom_torsion_atom_site_label_1
_geom_torsion_atom_site_label_2
_geom_torsion_atom_site_label_3
_geom_torsion_atom_site_label_4
_geom_torsion
C7 N1 C1 C6 -77.3(3)
C7 N1 C1 C2 111.9(2)
C6 C1 C2 C3 1.7(3)
N1 C1 C2 C3 173.0(2)
C6 C1 C2 Cl1 -176.76(16)
N1 C1 C2 Cl1 -5.4(3)
C1 C2 C3 C4 -0.4(3)
Cl1 C2 C3 C4 177.98(17)
C2 C3 C4 C5 -0.8(3)
C3 C4 C5 C6 0.7(3)
C2 C1 C6 C5 -1.8(3)
N1 C1 C6 C5 -172.7(2)
C2 C1 C6 Cl2 177.02(16)
N1 C1 C6 Cl2 6.1(3)
C4 C5 C6 C1 0.7(3)
C4 C5 C6 Cl2 -178.15(17)
C1 N1 C7 C8 -179.69(19)
C1 N1 C7 C12 -1.3(3)
N1 C7 C8 C9 -177.60(19)
C12 C7 C8 C9 3.9(3)
N1 C7 C8 C13 4.4(3)
C12 C7 C8 C13 -174.09(18)
C13 C8 C9 N2 -2.5(3)
C7 C8 C9 N2 179.58(19)
C13 C8 C9 C10 175.95(18)
C7 C8 C9 C10 -2.0(3)
N2 C9 C10 O2 -1.2(3)
C8 C9 C10 O2 -179.80(19)
N2 C9 C10 C11 177.42(18)
C8 C9 C10 C11 -1.2(3)
O2 C10 C11 C12 -178.9(2)
C9 C10 C11 C12 2.5(3)
C10 C11 C12 C7 -0.6(3)
N1 C7 C12 C11 178.9(2)
C8 C7 C12 C11 -2.7(3)
C9 C8 C13 O1 3.6(3)
C7 C8 C13 O1 -178.44(19)
C20 N3 C14 C15 110.1(2)
C20 N3 C14 C19 -75.8(3)
C19 C14 C15 C16 1.2(3)
N3 C14 C15 C16 175.7(2)
C19 C14 C15 Cl3 -178.67(16)
N3 C14 C15 Cl3 -4.2(3)
C14 C15 C16 C17 -0.8(3)
Cl3 C15 C16 C17 179.07(18)
C15 C16 C17 C18 0.3(4)
C16 C17 C18 C19 -0.2(3)
C17 C18 C19 C14 0.7(3)
C17 C18 C19 Cl4 -178.31(18)
C15 C14 C19 C18 -1.1(3)
N3 C14 C19 C18 -175.5(2)
C15 C14 C19 Cl4 177.85(17)
N3 C14 C19 Cl4 3.5(3)
C14 N3 C20 C21 175.9(2)
C14 N3 C20 C25 -5.1(3)
N3 C20 C21 C22 178.9(2)
C25 C20 C21 C22 -0.2(3)
N3 C20 C21 C26 -2.5(3)
C25 C20 C21 C26 178.5(2)
C26 C21 C22 N4 2.5(3)
C20 C21 C22 N4 -178.8(2)
C26 C21 C22 C23 -178.1(2)
C20 C21 C22 C23 0.5(3)
N4 C22 C23 O4 1.6(3)
C21 C22 C23 O4 -177.8(2)
N4 C22 C23 C24 179.7(2)
C21 C22 C23 C24 0.3(3)
O4 C23 C24 C25 176.6(2)
C22 C23 C24 C25 -1.5(3)
C23 C24 C25 C20 1.9(4)
N3 C20 C25 C24 179.9(2)
C21 C20 C25 C24 -1.0(3)
C22 C21 C26 O3 -2.6(4)
C20 C21 C26 O3 178.7(2)

loop_
_cod_related_entry_id
_cod_related_entry_database
_cod_related_entry_code
1 ChemSpider 30657165
